data_4343973
loop_
_publ_author_name
'Mebrouk, Kenny'
'Kaddour, Wafa'
'Auban-Senzier, Pascale'
'Pasquier, Claude'
'Jeannin, Olivier'
'Camerel, Franck'
'Fourmigu\'e, Marc'

_publ_section_title
;
 Molecular Alloys of Neutral Gold/Nickel Dithiolene Complexes in
 Single-Component Semiconductors.
;
_journal_issue 15
_journal_name_full 'Inorganic chemistry'
_journal_page_first 7454
_journal_page_last 7460
_journal_paper_doi 10.1021/acs.inorgchem.5b01059
_journal_volume 54
_journal_year 2015
_chemical_formula_moiety 'C44 H52 Au0.69 Ni0.31 O4 S4'
_chemical_formula_sum 'C44 H52 Au0.69 Ni0.31 O4 S4'
_chemical_formula_weight 926.69
_chemical_name_systematic
; 
 ? 
;
_space_group_IT_number 2
_symmetry_cell_setting triclinic
_symmetry_space_group_name_Hall '-P 1'
_symmetry_space_group_name_H-M 'P -1'
_atom_sites_solution_hydrogens geom
_atom_sites_solution_primary direct
_atom_sites_solution_secondary difmap
_audit_creation_method SHELXL-97
_cell_angle_alpha 105.1490(10)
_cell_angle_beta 99.557(2)
_cell_angle_gamma 107.7420(10)
_cell_formula_units_Z 2
_cell_length_a 9.3119(3)
_cell_length_b 13.8821(5)
_cell_length_c 18.4260(6)
_cell_measurement_reflns_used 7957
_cell_measurement_temperature 150(2)
_cell_measurement_theta_max 27.47
_cell_measurement_theta_min 2.32
_cell_volume 2110.15(13)
_computing_cell_refinement 'Bruker SMART'
_computing_data_collection 'Bruker SAINT'
_computing_data_reduction 'Bruker SAINT'
_computing_molecular_graphics 'Ortep-3 for Windows (Farrugia, 1997)'
_computing_publication_material 'WinGX publication routines (Farrugia, 1999)'
_computing_structure_refinement 'SHELXL-97 (Sheldrick, 1997)'
_computing_structure_solution 'SIR97 (Altomare et al., 1999)'
_diffrn_ambient_temperature 150(2)
_diffrn_detector 'CCD plate'
_diffrn_measured_fraction_theta_full 0.992
_diffrn_measured_fraction_theta_max 0.992
_diffrn_measurement_device_type 'APEXII, Bruker-AXS'
_diffrn_measurement_method 'CCD rotation images, thin slices'
_diffrn_radiation_monochromator graphite
_diffrn_radiation_source 'fine-focus sealed tube'
_diffrn_radiation_type MoK\a
_diffrn_radiation_wavelength 0.71073
_diffrn_reflns_av_R_equivalents 0.0363
_diffrn_reflns_av_sigmaI/netI 0.0518
_diffrn_reflns_limit_h_max 12
_diffrn_reflns_limit_h_min -11
_diffrn_reflns_limit_k_max 17
_diffrn_reflns_limit_k_min -18
_diffrn_reflns_limit_l_max 23
_diffrn_reflns_limit_l_min -23
_diffrn_reflns_number 21895
_diffrn_reflns_theta_full 27.52
_diffrn_reflns_theta_max 27.52
_diffrn_reflns_theta_min 1.19
_exptl_absorpt_coefficient_mu 2.774
_exptl_absorpt_correction_T_max 0.920
_exptl_absorpt_correction_T_min 0.455
_exptl_absorpt_correction_type multi-scan
_exptl_absorpt_process_details
;
  [Sheldrick, G.M. (2002). SADABS Bruker AXS Inc., Madison, Wisconsin, USA]
;
_exptl_crystal_colour black
_exptl_crystal_density_diffrn 1.458
_exptl_crystal_density_method 'not measured'
_exptl_crystal_description plate
_exptl_crystal_F_000 950
_exptl_crystal_size_max 0.31
_exptl_crystal_size_mid 0.24
_exptl_crystal_size_min 0.03
_refine_diff_density_max 1.640
_refine_diff_density_min -1.957
_refine_diff_density_rms 0.238
_refine_ls_extinction_method none
_refine_ls_goodness_of_fit_ref 1.140
_refine_ls_hydrogen_treatment constr
_refine_ls_matrix_type full
_refine_ls_number_parameters 525
_refine_ls_number_reflns 9645
_refine_ls_number_restraints 8
_refine_ls_restrained_S_all 1.151
_refine_ls_R_factor_all 0.0623
_refine_ls_R_factor_gt 0.0433
_refine_ls_shift/su_max 0.001
_refine_ls_shift/su_mean 0.000
_refine_ls_structure_factor_coef Fsqd
_refine_ls_weighting_details 'calc w=1/[\s^2^(Fo^2^)+(0.0778P)^2^+0.6669P] where P=(Fo^2^+2Fc^2^)/3'
_refine_ls_weighting_scheme calc
_refine_ls_wR_factor_gt 0.1170
_refine_ls_wR_factor_ref 0.1435
_reflns_number_gt 7742
_reflns_number_total 9645
_reflns_threshold_expression >2sigma(I)
_cod_data_source_file ic5b01059_si_001.cif
_cod_data_source_block Au70%
_cod_depositor_comments 'Adding full bibliography for 4343971--4343973.cif.'
_cod_original_cell_volume 2110.15(12)
_cod_original_sg_symbol_H-M p-1
_cod_database_code 4343973

loop_
_symmetry_equiv_pos_as_xyz
'x, y, z'
'-x, -y, -z'

loop_
_atom_site_label
_atom_site_type_symbol
_atom_site_fract_x
_atom_site_fract_y
_atom_site_fract_z
_atom_site_U_iso_or_equiv
_atom_site_adp_type
_atom_site_occupancy
_atom_site_symmetry_multiplicity
_atom_site_calc_flag
_atom_site_refinement_flags
_atom_site_disorder_assembly
_atom_site_disorder_group
C1 C -0.5242(6) -0.1957(3) -0.0868(3) 0.0338(11) Uani 1 1 d . . .
C2 C -0.5377(6) -0.2548(3) -0.0366(3) 0.0316(10) Uani 1 1 d . . .
C3 C -0.6304(6) -0.2298(4) -0.1653(3) 0.0336(10) Uani 1 1 d . . .
C4 C -0.6779(6) -0.1557(4) -0.1924(3) 0.0391(12) Uani 1 1 d . . .
H4 H -0.6412 -0.0846 -0.1601 0.047 Uiso 1 1 calc R . .
C5 C -0.7762(7) -0.1849(5) -0.2647(3) 0.0472(14) Uani 1 1 d . . .
H5 H -0.8067 -0.1344 -0.2810 0.057 Uiso 1 1 calc R . .
C6 C -0.8300(7) -0.2901(5) -0.3134(3) 0.0456(13) Uani 1 1 d . A .
C7 C -0.7822(7) -0.3654(4) -0.2887(3) 0.0450(13) Uani 1 1 d . . .
H7 H -0.8182 -0.4362 -0.3216 0.054 Uiso 1 1 calc R . .
C8 C -0.6827(6) -0.3352(4) -0.2166(3) 0.0384(11) Uani 1 1 d . . .
H8 H -0.6492 -0.3852 -0.2013 0.046 Uiso 1 1 calc R . .
C9A C -0.9688(13) -0.2428(10) -0.4106(6) 0.048(3) Uani 0.518(10) 1 d P A 1
H9A1 H -0.8781 -0.1922 -0.4174 0.057 Uiso 0.518(10) 1 calc PR A 1
H9A2 H -1.0107 -0.2039 -0.3733 0.057 Uiso 0.518(10) 1 calc PR A 1
C10A C -1.0911(15) -0.3053(12) -0.4875(7) 0.064(4) Uani 0.518(10) 1 d P A 1
H10A H -1.0429 -0.3379 -0.5248 0.076 Uiso 0.518(10) 1 calc PR A 1
H10B H -1.1269 -0.2558 -0.5070 0.076 Uiso 0.518(10) 1 calc PR A 1
C11A C -1.2408(11) -0.3980(8) -0.4832(5) 0.094(3) Uani 0.518(10) 1 d P A 1
H11A H -1.2100 -0.4558 -0.4747 0.113 Uiso 0.518(10) 1 calc PR A 1
H11B H -1.2779 -0.3691 -0.4393 0.113 Uiso 0.518(10) 1 calc PR A 1
C12A C -1.3792(12) -0.4443(10) -0.5617(6) 0.113(4) Uani 0.518(10) 1 d P A 1
H12A H -1.4688 -0.4960 -0.5562 0.170 Uiso 0.518(10) 1 calc PR A 1
H12B H -1.3453 -0.4781 -0.6045 0.170 Uiso 0.518(10) 1 calc PR A 1
H12C H -1.4065 -0.3867 -0.5715 0.170 Uiso 0.518(10) 1 calc PR A 1
C9B C -1.021(2) -0.4341(14) -0.4351(9) 0.086(6) Uani 0.482(10) 1 d P A 2
H9B1 H -0.9466 -0.4648 -0.4523 0.103 Uiso 0.482(10) 1 calc PR A 2
H9B2 H -1.0641 -0.4712 -0.4013 0.103 Uiso 0.482(10) 1 calc PR A 2
C10B C -1.155(6) -0.465(2) -0.5074(14) 0.25(2) Uani 0.482(10) 1 d P A 2
H10C H -1.2201 -0.5401 -0.5233 0.296 Uiso 0.482(10) 1 calc PR A 2
H10D H -1.1147 -0.4511 -0.5505 0.296 Uiso 0.482(10) 1 calc PR A 2
C11B C -1.2408(11) -0.3980(8) -0.4832(5) 0.094(3) Uani 0.482(10) 1 d P A 2
H11C H -1.1800 -0.3226 -0.4712 0.113 Uiso 0.482(10) 1 calc PR A 2
H11D H -1.2789 -0.4090 -0.4390 0.113 Uiso 0.482(10) 1 calc PR A 2
C12B C -1.3792(12) -0.4443(10) -0.5617(6) 0.113(4) Uani 0.482(10) 1 d P A 2
H12D H -1.4602 -0.4172 -0.5525 0.170 Uiso 0.482(10) 1 calc PR A 2
H12E H -1.4212 -0.5212 -0.5778 0.170 Uiso 0.482(10) 1 calc PR A 2
H12F H -1.3392 -0.4224 -0.6019 0.170 Uiso 0.482(10) 1 calc PR A 2
C13 C -0.6717(6) -0.3532(3) -0.0500(3) 0.0322(10) Uani 1 1 d . . .
C14 C -0.8260(6) -0.3618(3) -0.0793(3) 0.0350(11) Uani 1 1 d . . .
H14 H -0.8439 -0.3034 -0.0891 0.042 Uiso 1 1 calc R . .
C15 C -0.9507(6) -0.4544(4) -0.0938(3) 0.0378(11) Uani 1 1 d . . .
H15 H -1.0518 -0.4578 -0.1127 0.045 Uiso 1 1 calc R . .
C16 C -0.9272(6) -0.5439(3) -0.0805(3) 0.0334(10) Uani 1 1 d . . .
C17 C -0.7757(6) -0.5371(4) -0.0504(3) 0.0355(11) Uani 1 1 d . . .
H17 H -0.7582 -0.5956 -0.0406 0.043 Uiso 1 1 calc R . .
C18 C -0.6509(6) -0.4424(4) -0.0352(3) 0.0346(11) Uani 1 1 d . . .
H18 H -0.5501 -0.4381 -0.0144 0.041 Uiso 1 1 calc R . .
C19 C -1.0394(6) -0.7279(4) -0.0902(3) 0.0402(12) Uani 1 1 d . . .
H19A H -0.9946 -0.7160 -0.0357 0.048 Uiso 1 1 calc R . .
H19B H -0.9699 -0.7476 -0.1199 0.048 Uiso 1 1 calc R . .
C20 C -1.1976(7) -0.8152(4) -0.1193(3) 0.0475(14) Uani 1 1 d . . .
H20A H -1.2659 -0.7926 -0.0900 0.057 Uiso 1 1 calc R . .
H20B H -1.1884 -0.8784 -0.1090 0.057 Uiso 1 1 calc R . .
C21 C -1.2737(8) -0.8455(4) -0.2059(3) 0.0507(15) Uani 1 1 d . . .
H21A H -1.2878 -0.7835 -0.2162 0.061 Uiso 1 1 calc R . .
H21B H -1.2044 -0.8659 -0.2355 0.061 Uiso 1 1 calc R . .
C22 C -1.4307(8) -0.9372(4) -0.2332(4) 0.0592(17) Uani 1 1 d . . .
H22A H -1.4175 -0.9986 -0.2227 0.089 Uiso 1 1 calc R . .
H22B H -1.4726 -0.9550 -0.2883 0.089 Uiso 1 1 calc R . .
H22C H -1.5014 -0.9161 -0.2060 0.089 Uiso 1 1 calc R . .
C23 C 0.0673(6) 0.0928(4) 0.2004(3) 0.0352(11) Uani 1 1 d . . .
C24 C 0.0647(6) 0.1568(4) 0.1541(3) 0.0354(11) Uani 1 1 d . . .
C25 C 0.1860(7) 0.1218(4) 0.2736(3) 0.0399(12) Uani 1 1 d . . .
C26 C 0.1456(10) 0.0820(5) 0.3331(4) 0.081(3) Uani 1 1 d . . .
H26 H 0.0420 0.0401 0.3265 0.097 Uiso 1 1 calc R . .
C27 C 0.2557(12) 0.1036(7) 0.4008(4) 0.113(4) Uani 1 1 d . . .
H27 H 0.2255 0.0762 0.4392 0.136 Uiso 1 1 calc R . .
C28 C 0.4108(11) 0.1656(5) 0.4126(4) 0.083(3) Uani 1 1 d . B .
C29 C 0.4509(8) 0.2082(5) 0.3547(4) 0.0544(15) Uani 1 1 d . . .
H29 H 0.5533 0.2528 0.3622 0.065 Uiso 1 1 calc R . .
C30 C 0.3405(7) 0.1847(4) 0.2870(3) 0.0425(12) Uani 1 1 d . . .
H30 H 0.3709 0.2123 0.2488 0.051 Uiso 1 1 calc R . .
C31A C 0.6617(12) 0.2599(9) 0.5106(7) 0.059(4) Uani 0.499(8) 1 d PD B 3
H31A H 0.6684 0.3312 0.5112 0.070 Uiso 0.499(8) 1 calc PR B 3
H31B H 0.7271 0.2374 0.4792 0.070 Uiso 0.499(8) 1 calc PR B 3
C32A C 0.7149(17) 0.2604(15) 0.5913(8) 0.071(5) Uani 0.499(8) 1 d PD B 3
H32A H 0.7055 0.1886 0.5907 0.085 Uiso 0.499(8) 1 calc PR B 3
H32B H 0.6503 0.2840 0.6228 0.085 Uiso 0.499(8) 1 calc PR B 3
C33A C 0.8842(15) 0.3360(12) 0.6259(9) 0.069(3) Uani 0.499(8) 1 d PD B 3
H33A H 0.9451 0.3086 0.5938 0.083 Uiso 0.499(8) 1 calc PR B 3
H33B H 0.8904 0.4047 0.6203 0.083 Uiso 0.499(8) 1 calc PR B 3
C34A C 0.965(3) 0.357(3) 0.7100(13) 0.090(5) Uani 0.499(8) 1 d PD B 3
H34A H 1.0699 0.4071 0.7231 0.134 Uiso 0.499(8) 1 calc PR B 3
H34B H 0.9662 0.2909 0.7166 0.134 Uiso 0.499(8) 1 calc PR B 3
H34C H 0.9086 0.3862 0.7435 0.134 Uiso 0.499(8) 1 calc PR B 3
C31B C 0.5523(14) 0.1251(10) 0.5231(7) 0.080(5) Uani 0.501(8) 1 d PD B 4
H31C H 0.5475 0.0596 0.4856 0.096 Uiso 0.501(8) 1 calc PR B 4
H31D H 0.4734 0.1047 0.5502 0.096 Uiso 0.501(8) 1 calc PR B 4
C32B C 0.7065(14) 0.1712(9) 0.5807(7) 0.061(4) Uani 0.501(8) 1 d PD B 4
H32C H 0.7855 0.1617 0.5542 0.073 Uiso 0.501(8) 1 calc PR B 4
H32D H 0.7046 0.1332 0.6180 0.073 Uiso 0.501(8) 1 calc PR B 4
C33B C 0.750(2) 0.2887(11) 0.6234(10) 0.069(3) Uani 0.501(8) 1 d PD B 4
H33C H 0.6676 0.2980 0.6476 0.083 Uiso 0.501(8) 1 calc PR B 4
H33D H 0.7552 0.3267 0.5860 0.083 Uiso 0.501(8) 1 calc PR B 4
C34B C 0.905(2) 0.338(3) 0.6860(16) 0.090(5) Uani 0.501(8) 1 d PD B 4
H34D H 0.9275 0.4134 0.7099 0.134 Uiso 0.501(8) 1 calc PR B 4
H34E H 0.9867 0.3289 0.6627 0.134 Uiso 0.501(8) 1 calc PR B 4
H34F H 0.8984 0.3038 0.7249 0.134 Uiso 0.501(8) 1 calc PR B 4
C35 C 0.1649(6) 0.2715(3) 0.1781(3) 0.0326(10) Uani 1 1 d . . .
C36 C 0.2454(6) 0.3119(4) 0.1281(3) 0.0372(11) Uani 1 1 d . . .
H36 H 0.2348 0.2663 0.0789 0.045 Uiso 1 1 calc R . .
C37 C 0.3407(6) 0.4194(4) 0.1514(3) 0.0367(11) Uani 1 1 d . . .
H37 H 0.3938 0.4451 0.1177 0.044 Uiso 1 1 calc R . .
C38 C 0.3571(6) 0.4879(4) 0.2237(3) 0.0341(10) Uani 1 1 d . . .
C39 C 0.2743(6) 0.4493(4) 0.2731(3) 0.0376(11) Uani 1 1 d . . .
H39 H 0.2832 0.4957 0.3217 0.045 Uiso 1 1 calc R . .
C40 C 0.1793(6) 0.3426(4) 0.2503(3) 0.0355(11) Uani 1 1 d . . .
H40 H 0.1242 0.3179 0.2837 0.043 Uiso 1 1 calc R . .
C41 C 0.5436(8) 0.6381(5) 0.2071(4) 0.0640(18) Uani 1 1 d . . .
H41A H 0.4782 0.6347 0.1589 0.077 Uiso 1 1 calc R . .
H41B H 0.6111 0.5987 0.1943 0.077 Uiso 1 1 calc R . .
C43 C 0.7426(11) 0.7675(8) 0.3318(7) 0.126(4) Uani 1 1 d . . .
H43A H 0.8171 0.7330 0.3221 0.151 Uiso 1 1 calc R . .
H43B H 0.6793 0.7322 0.3609 0.151 Uiso 1 1 calc R . .
C44 C 0.8338(19) 0.8884(11) 0.3822(7) 0.244(12) Uani 1 1 d . . .
H44A H 0.9284 0.9151 0.3673 0.366 Uiso 1 1 calc R . .
H44B H 0.8593 0.8951 0.4364 0.366 Uiso 1 1 calc R . .
H44C H 0.7697 0.9292 0.3738 0.366 Uiso 1 1 calc R . .
O1 O -0.9291(5) -0.3221(4) -0.3855(2) 0.0560(11) Uani 1 1 d . . .
O2 O -1.0584(4) -0.6322(2) -0.0992(2) 0.0400(8) Uani 1 1 d . . .
O3 O 0.5084(11) 0.1889(5) 0.4799(4) 0.170(5) Uani 1 1 d D . .
O4 O 0.4490(5) 0.5939(3) 0.2529(2) 0.0463(9) Uani 1 1 d . . .
S1 S -0.37062(16) -0.07447(9) -0.06211(8) 0.0375(3) Uani 1 1 d . . .
S2 S -0.39322(16) -0.21366(9) 0.04983(7) 0.0355(3) Uani 1 1 d . . .
S3 S -0.07442(17) -0.03522(9) 0.17057(8) 0.0400(3) Uani 1 1 d . . .
S4 S -0.06646(16) 0.10932(9) 0.06323(7) 0.0364(3) Uani 1 1 d . . .
Ni1 Ni -0.22427(3) -0.054625(15) 0.054751(13) 0.03183(10) Uani 0.314(3) 1 d P . .
Au1 Au -0.22427(3) -0.054625(15) 0.054751(13) 0.03183(10) Uani 0.686(3) 1 d P . .
C42 C 0.6405(11) 0.7537(5) 0.2565(4) 0.091(3) Uani 1 1 d . . .
H42A H 0.7051 0.7866 0.2268 0.109 Uiso 1 1 calc R . .
H42B H 0.5703 0.7918 0.2665 0.109 Uiso 1 1 calc R . .

loop_
_atom_site_aniso_label
_atom_site_aniso_U_11
_atom_site_aniso_U_22
_atom_site_aniso_U_33
_atom_site_aniso_U_23
_atom_site_aniso_U_13
_atom_site_aniso_U_12
C1 0.038(3) 0.021(2) 0.045(3) 0.0095(19) 0.015(2) 0.013(2)
C2 0.036(3) 0.020(2) 0.038(3) 0.0067(18) 0.012(2) 0.0112(19)
C3 0.036(3) 0.027(2) 0.038(3) 0.012(2) 0.011(2) 0.012(2)
C4 0.047(3) 0.034(3) 0.046(3) 0.018(2) 0.020(2) 0.020(2)
C5 0.051(4) 0.054(3) 0.054(3) 0.031(3) 0.024(3) 0.028(3)
C6 0.036(3) 0.062(4) 0.042(3) 0.022(3) 0.013(2) 0.018(3)
C7 0.041(3) 0.041(3) 0.045(3) 0.007(2) 0.011(3) 0.011(2)
C8 0.041(3) 0.028(2) 0.044(3) 0.010(2) 0.009(2) 0.013(2)
C9A 0.044(6) 0.071(8) 0.041(6) 0.025(5) 0.012(5) 0.032(6)
C10A 0.055(8) 0.118(12) 0.035(6) 0.035(7) 0.015(5) 0.045(8)
C11A 0.100(7) 0.130(8) 0.048(4) 0.030(5) 0.017(4) 0.040(6)
C12A 0.077(6) 0.177(11) 0.092(7) 0.070(7) 0.008(5) 0.040(7)
C9B 0.080(12) 0.096(13) 0.045(9) 0.010(8) 0.003(8) 0.002(10)
C10B 0.63(8) 0.15(2) 0.105(18) 0.074(17) 0.22(3) 0.23(4)
C11B 0.100(7) 0.130(8) 0.048(4) 0.030(5) 0.017(4) 0.040(6)
C12B 0.077(6) 0.177(11) 0.092(7) 0.070(7) 0.008(5) 0.040(7)
C13 0.034(3) 0.022(2) 0.040(3) 0.0079(19) 0.010(2) 0.0098(19)
C14 0.037(3) 0.020(2) 0.052(3) 0.014(2) 0.011(2) 0.014(2)
C15 0.036(3) 0.026(2) 0.048(3) 0.009(2) 0.007(2) 0.012(2)
C16 0.037(3) 0.020(2) 0.040(3) 0.0080(19) 0.009(2) 0.009(2)
C17 0.038(3) 0.023(2) 0.050(3) 0.016(2) 0.011(2) 0.015(2)
C18 0.037(3) 0.023(2) 0.048(3) 0.014(2) 0.013(2) 0.013(2)
C19 0.044(3) 0.020(2) 0.056(3) 0.013(2) 0.014(3) 0.011(2)
C20 0.056(4) 0.025(2) 0.059(4) 0.013(2) 0.019(3) 0.011(2)
C21 0.064(4) 0.025(2) 0.051(3) 0.008(2) 0.013(3) 0.006(3)
C22 0.066(4) 0.031(3) 0.066(4) 0.013(3) 0.011(3) 0.003(3)
C23 0.046(3) 0.022(2) 0.034(3) 0.0073(19) 0.011(2) 0.009(2)
C24 0.045(3) 0.022(2) 0.037(3) 0.0061(19) 0.016(2) 0.010(2)
C25 0.054(3) 0.024(2) 0.033(3) 0.0060(19) 0.008(2) 0.007(2)
C26 0.090(6) 0.062(4) 0.041(3) 0.022(3) -0.008(3) -0.032(4)
C27 0.131(8) 0.086(6) 0.044(4) 0.033(4) -0.020(4) -0.052(5)
C28 0.107(6) 0.043(4) 0.050(4) 0.014(3) -0.023(4) -0.013(4)
C29 0.058(4) 0.039(3) 0.052(4) 0.007(3) 0.003(3) 0.013(3)
C30 0.049(3) 0.039(3) 0.042(3) 0.012(2) 0.014(3) 0.020(3)
C31A 0.058(8) 0.048(7) 0.053(8) -0.001(6) 0.019(6) 0.010(6)
C32A 0.046(9) 0.068(12) 0.084(14) 0.021(10) 0.010(9) 0.008(8)
C33A 0.070(8) 0.077(9) 0.080(8) 0.041(7) 0.029(7) 0.035(7)
C34A 0.053(15) 0.072(13) 0.126(18) 0.036(14) 0.024(11) -0.004(12)
C31B 0.082(11) 0.066(9) 0.053(8) 0.002(7) 0.023(8) -0.012(8)
C32B 0.066(9) 0.045(7) 0.050(7) 0.014(6) -0.010(6) 0.007(6)
C33B 0.070(8) 0.077(9) 0.080(8) 0.041(7) 0.029(7) 0.035(7)
C34B 0.053(15) 0.072(13) 0.126(18) 0.036(14) 0.024(11) -0.004(12)
C35 0.039(3) 0.021(2) 0.039(3) 0.0086(19) 0.013(2) 0.012(2)
C36 0.047(3) 0.029(2) 0.041(3) 0.011(2) 0.017(2) 0.019(2)
C37 0.040(3) 0.030(2) 0.046(3) 0.017(2) 0.017(2) 0.013(2)
C38 0.034(3) 0.025(2) 0.043(3) 0.013(2) 0.006(2) 0.011(2)
C39 0.043(3) 0.027(2) 0.035(3) 0.0036(19) 0.009(2) 0.009(2)
C40 0.039(3) 0.028(2) 0.038(3) 0.010(2) 0.016(2) 0.009(2)
C41 0.070(4) 0.040(3) 0.071(4) 0.027(3) 0.019(4) -0.003(3)
C43 0.073(6) 0.098(7) 0.142(10) 0.036(7) -0.031(6) -0.021(5)
C44 0.255(18) 0.179(13) 0.094(9) 0.026(9) 0.004(10) -0.157(13)
O1 0.050(3) 0.070(3) 0.045(2) 0.018(2) 0.0062(19) 0.021(2)
O2 0.040(2) 0.0190(15) 0.056(2) 0.0108(15) 0.0081(17) 0.0080(14)
O3 0.247(10) 0.066(4) 0.089(5) 0.021(3) -0.099(6) -0.012(5)
O4 0.048(2) 0.0249(17) 0.055(2) 0.0137(16) 0.0079(18) 0.0014(16)
S1 0.0445(7) 0.0196(5) 0.0453(7) 0.0115(5) 0.0111(6) 0.0075(5)
S2 0.0413(7) 0.0258(6) 0.0366(7) 0.0096(5) 0.0075(5) 0.0106(5)
S3 0.0502(8) 0.0207(5) 0.0441(7) 0.0108(5) 0.0110(6) 0.0070(5)
S4 0.0482(8) 0.0242(6) 0.0352(6) 0.0085(5) 0.0100(6) 0.0126(5)
Ni1 0.03942(16) 0.01642(12) 0.03509(15) 0.00449(9) 0.00946(10) 0.00776(10)
Au1 0.03942(16) 0.01642(12) 0.03509(15) 0.00449(9) 0.00946(10) 0.00776(10)
C42 0.116(7) 0.044(4) 0.070(5) 0.031(4) 0.001(5) -0.026(4)

loop_
_atom_type_symbol
_atom_type_description
_atom_type_scat_dispersion_real
_atom_type_scat_dispersion_imag
_atom_type_scat_source
C C 0.0033 0.0016 'International Tables Vol C Tables 4.2.6.8 and 6.1.1.4'
H H 0.0000 0.0000 'International Tables Vol C Tables 4.2.6.8 and 6.1.1.4'
O O 0.0106 0.0060 'International Tables Vol C Tables 4.2.6.8 and 6.1.1.4'
S S 0.1246 0.1234 'International Tables Vol C Tables 4.2.6.8 and 6.1.1.4'
Ni Ni 0.3393 1.1124 'International Tables Vol C Tables 4.2.6.8 and 6.1.1.4'
Au Au -2.0133 8.8022 'International Tables Vol C Tables 4.2.6.8 and 6.1.1.4'

loop_
_geom_angle_atom_site_label_1
_geom_angle_atom_site_label_2
_geom_angle_atom_site_label_3
_geom_angle
C2 C1 C3 124.8(4)
C2 C1 S1 121.0(4)
C3 C1 S1 114.1(3)
C1 C2 C13 124.3(5)
C1 C2 S2 120.6(4)
C13 C2 S2 115.2(3)
C8 C3 C4 117.4(5)
C8 C3 C1 121.8(4)
C4 C3 C1 120.7(4)
C5 C4 C3 122.0(5)
C5 C4 H4 119.0
C3 C4 H4 119.0
C4 C5 C6 119.4(5)
C4 C5 H5 120.3
C6 C5 H5 120.3
O1 C6 C5 121.0(5)
O1 C6 C7 119.1(5)
C5 C6 C7 119.9(5)
C8 C7 C6 120.2(5)
C8 C7 H7 119.9
C6 C7 H7 119.9
C7 C8 C3 120.9(5)
C7 C8 H8 119.5
C3 C8 H8 119.5
O1 C9A C10A 104.4(10)
O1 C9A H9A1 110.9
C10A C9A H9A1 110.9
O1 C9A H9A2 110.9
C10A C9A H9A2 110.9
H9A1 C9A H9A2 108.9
C9A C10A C11A 114.4(9)
C9A C10A H10A 108.7
C11A C10A H10A 108.7
C9A C10A H10B 108.7
C11A C10A H10B 108.7
H10A C10A H10B 107.6
C12A C11A C10A 111.3(7)
C12A C11A H11A 109.4
C10A C11A H11A 109.4
C12A C11A H11B 109.4
C10A C11A H11B 109.4
H11A C11A H11B 108.0
C11A C12A H12A 109.5
C11A C12A H12B 109.5
H12A C12A H12B 109.5
C11A C12A H12C 109.5
H12A C12A H12C 109.5
H12B C12A H12C 109.5
C10B C9B O1 122.9(16)
C10B C9B H9B1 106.6
O1 C9B H9B1 106.6
C10B C9B H9B2 106.6
O1 C9B H9B2 106.6
H9B1 C9B H9B2 106.6
C9B C10B H10C 110.9
C9B C10B H10D 110.9
H10C C10B H10D 108.9
C18 C13 C14 117.2(4)
C18 C13 C2 121.4(4)
C14 C13 C2 121.3(4)
C15 C14 C13 121.3(4)
C15 C14 H14 119.3
C13 C14 H14 119.3
C14 C15 C16 120.6(5)
C14 C15 H15 119.7
C16 C15 H15 119.7
O2 C16 C17 125.2(4)
O2 C16 C15 115.6(4)
C17 C16 C15 119.2(4)
C18 C17 C16 119.5(4)
C18 C17 H17 120.3
C16 C17 H17 120.3
C17 C18 C13 122.1(5)
C17 C18 H18 119.0
C13 C18 H18 119.0
O2 C19 C20 107.6(4)
O2 C19 H19A 110.2
C20 C19 H19A 110.2
O2 C19 H19B 110.2
C20 C19 H19B 110.2
H19A C19 H19B 108.5
C19 C20 C21 114.4(5)
C19 C20 H20A 108.7
C21 C20 H20A 108.7
C19 C20 H20B 108.7
C21 C20 H20B 108.7
H20A C20 H20B 107.6
C22 C21 C20 112.4(5)
C22 C21 H21A 109.1
C20 C21 H21A 109.1
C22 C21 H21B 109.1
C20 C21 H21B 109.1
H21A C21 H21B 107.9
C21 C22 H22A 109.5
C21 C22 H22B 109.5
H22A C22 H22B 109.5
C21 C22 H22C 109.5
H22A C22 H22C 109.5
H22B C22 H22C 109.5
C24 C23 C25 125.4(4)
C24 C23 S3 119.6(4)
C25 C23 S3 115.0(4)
C23 C24 C35 124.5(5)
C23 C24 S4 121.8(4)
C35 C24 S4 113.7(4)
C30 C25 C26 116.8(5)
C30 C25 C23 123.1(5)
C26 C25 C23 120.1(5)
C27 C26 C25 121.5(7)
C27 C26 H26 119.3
C25 C26 H26 119.3
C26 C27 C28 120.8(7)
C26 C27 H27 119.6
C28 C27 H27 119.6
O3 C28 C27 118.1(8)
O3 C28 C29 123.6(8)
C27 C28 C29 118.0(7)
C30 C29 C28 120.5(6)
C30 C29 H29 119.7
C28 C29 H29 119.7
C29 C30 C25 122.4(5)
C29 C30 H30 118.8
C25 C30 H30 118.8
O3 C31A C32A 107.6(9)
O3 C31A H31A 110.2
C32A C31A H31A 110.2
O3 C31A H31B 110.2
C32A C31A H31B 110.2
H31A C31A H31B 108.5
C31A C32A C33A 108.7(12)
C31A C32A H32A 109.9
C33A C32A H32A 109.9
C31A C32A H32B 109.9
C33A C32A H32B 109.9
H32A C32A H32B 108.3
C34A C33A C32A 119.6(13)
C34A C33A H33A 107.4
C32A C33A H33A 107.4
C34A C33A H33B 107.4
C32A C33A H33B 107.4
H33A C33A H33B 107.0
C33A C34A H34A 109.5
C33A C34A H34B 109.5
H34A C34A H34B 109.5
C33A C34A H34C 109.5
H34A C34A H34C 109.5
H34B C34A H34C 109.5
O3 C31B C32B 118.8(10)
O3 C31B H31C 107.6
C32B C31B H31C 107.6
O3 C31B H31D 107.6
C32B C31B H31D 107.6
H31C C31B H31D 107.0
C31B C32B C33B 111.8(11)
C31B C32B H32C 109.3
C33B C32B H32C 109.3
C31B C32B H32D 109.3
C33B C32B H32D 109.3
H32C C32B H32D 107.9
C32B C33B C34B 113.4(19)
C32B C33B H33C 108.9
C34B C33B H33C 108.9
C32B C33B H33D 108.9
C34B C33B H33D 108.9
H33C C33B H33D 107.7
C33B C34B H34D 109.5
C33B C34B H34E 109.5
H34D C34B H34E 109.5
C33B C34B H34F 109.5
H34D C34B H34F 109.5
H34E C34B H34F 109.5
C40 C35 C36 118.2(4)
C40 C35 C24 120.8(4)
C36 C35 C24 121.0(4)
C37 C36 C35 120.7(4)
C37 C36 H36 119.6
C35 C36 H36 119.6
C38 C37 C36 120.4(5)
C38 C37 H37 119.8
C36 C37 H37 119.8
O4 C38 C37 125.3(5)
O4 C38 C39 115.2(4)
C37 C38 C39 119.5(4)
C40 C39 C38 120.4(4)
C40 C39 H39 119.8
C38 C39 H39 119.8
C39 C40 C35 120.8(4)
C39 C40 H40 119.6
C35 C40 H40 119.6
O4 C41 C42 106.4(6)
O4 C41 H41A 110.5
C42 C41 H41A 110.5
O4 C41 H41B 110.5
C42 C41 H41B 110.5
H41A C41 H41B 108.6
C42 C43 C44 112.5(10)
C42 C43 H43A 109.1
C44 C43 H43A 109.1
C42 C43 H43B 109.1
C44 C43 H43B 109.1
H43A C43 H43B 107.8
C43 C44 H44A 109.5
C43 C44 H44B 109.5
H44A C44 H44B 109.5
C43 C44 H44C 109.5
H44A C44 H44C 109.5
H44B C44 H44C 109.5
C6 O1 C9A 117.8(6)
C6 O1 C9B 125.6(8)
C9A O1 C9B 115.8(9)
C16 O2 C19 117.6(4)
C28 O3 C31A 129.9(9)
C28 O3 C31B 133.5(7)
C31A O3 C31B 86.4(9)
C38 O4 C41 118.4(4)
C1 S1 Ni1 104.56(18)
C2 S2 Ni1 104.41(16)
C23 S3 Ni1 104.91(18)
C24 S4 Ni1 104.18(17)
S1 Ni1 S3 178.94(5)
S1 Ni1 S4 90.51(4)
S3 Ni1 S4 89.19(4)
S1 Ni1 S2 89.25(4)
S3 Ni1 S2 91.13(4)
S4 Ni1 S2 176.07(4)
C43 C42 C41 114.6(7)
C43 C42 H42A 108.6
C41 C42 H42A 108.6
C43 C42 H42B 108.6
C41 C42 H42B 108.6
H42A C42 H42B 107.6

loop_
_geom_bond_atom_site_label_1
_geom_bond_atom_site_label_2
_geom_bond_distance
C1 C2 1.385(7)
C1 C3 1.474(7)
C1 S1 1.732(5)
C2 C13 1.472(6)
C2 S2 1.737(5)
C3 C8 1.401(6)
C3 C4 1.406(7)
C4 C5 1.365(8)
C4 H4 0.9300
C5 C6 1.383(8)
C5 H5 0.9300
C6 O1 1.359(7)
C6 C7 1.401(8)
C7 C8 1.365(8)
C7 H7 0.9300
C8 H8 0.9300
C9A O1 1.422(11)
C9A C10A 1.509(16)
C9A H9A1 0.9700
C9A H9A2 0.9700
C10A C11A 1.614(16)
C10A H10A 0.9700
C10A H10B 0.9700
C11A C12A 1.599(12)
C11A H11A 0.9700
C11A H11B 0.9700
C12A H12A 0.9600
C12A H12B 0.9600
C12A H12C 0.9600
C9B C10B 1.53(4)
C9B O1 1.472(16)
C9B H9B1 0.9700
C9B H9B2 0.9700
C10B H10C 0.9700
C10B H10D 0.9700
C13 C18 1.397(6)
C13 C14 1.405(7)
C14 C15 1.372(7)
C14 H14 0.9300
C15 C16 1.400(6)
C15 H15 0.9300
C16 O2 1.356(6)
C16 C17 1.393(7)
C17 C18 1.388(7)
C17 H17 0.9300
C18 H18 0.9300
C19 O2 1.440(5)
C19 C20 1.496(7)
C19 H19A 0.9700
C19 H19B 0.9700
C20 C21 1.523(8)
C20 H20A 0.9700
C20 H20B 0.9700
C21 C22 1.516(8)
C21 H21A 0.9700
C21 H21B 0.9700
C22 H22A 0.9600
C22 H22B 0.9600
C22 H22C 0.9600
C23 C24 1.387(7)
C23 C25 1.467(7)
C23 S3 1.738(5)
C24 C35 1.480(6)
C24 S4 1.727(5)
C25 C30 1.377(8)
C25 C26 1.406(8)
C26 C27 1.375(10)
C26 H26 0.9300
C27 C28 1.384(12)
C27 H27 0.9300
C28 O3 1.306(9)
C28 C29 1.398(9)
C29 C30 1.369(8)
C29 H29 0.9300
C30 H30 0.9300
C31A O3 1.382(8)
C31A C32A 1.485(10)
C31A H31A 0.9700
C31A H31B 0.9700
C32A C33A 1.517(10)
C32A H32A 0.9700
C32A H32B 0.9700
C33A C34A 1.514(10)
C33A H33A 0.9700
C33A H33B 0.9700
C34A H34A 0.9600
C34A H34B 0.9600
C34A H34C 0.9600
C31B O3 1.438(9)
C31B C32B 1.475(9)
C31B H31C 0.9700
C31B H31D 0.9700
C32B C33B 1.505(9)
C32B H32C 0.9700
C32B H32D 0.9700
C33B C34B 1.523(10)
C33B H33C 0.9700
C33B H33D 0.9700
C34B H34D 0.9600
C34B H34E 0.9600
C34B H34F 0.9600
C35 C40 1.393(6)
C35 C36 1.402(7)
C36 C37 1.389(7)
C36 H36 0.9300
C37 C38 1.373(7)
C37 H37 0.9300
C38 O4 1.362(5)
C38 C39 1.395(7)
C39 C40 1.381(6)
C39 H39 0.9300
C40 H40 0.9300
C41 O4 1.433(7)
C41 C42 1.516(9)
C41 H41A 0.9700
C41 H41B 0.9700
C43 C42 1.477(12)
C43 C44 1.567(14)
C43 H43A 0.9700
C43 H43B 0.9700
C44 H44A 0.9600
C44 H44B 0.9600
C44 H44C 0.9600
S1 Ni1 2.2487(14)
S2 Ni1 2.2557(12)
S3 Ni1 2.2485(14)
S4 Ni1 2.2501(12)
C42 H42A 0.9700
C42 H42B 0.9700

loop_
_geom_torsion_atom_site_label_1
_geom_torsion_atom_site_label_2
_geom_torsion_atom_site_label_3
_geom_torsion_atom_site_label_4
_geom_torsion
C3 C1 C2 C13 -8.5(7)
S1 C1 C2 C13 174.1(3)
C3 C1 C2 S2 172.7(4)
S1 C1 C2 S2 -4.6(6)
C2 C1 C3 C8 -42.6(7)
S1 C1 C3 C8 134.9(4)
C2 C1 C3 C4 140.0(5)
S1 C1 C3 C4 -42.5(6)
C8 C3 C4 C5 2.6(8)
C1 C3 C4 C5 -180.0(5)
C3 C4 C5 C6 -0.7(8)
C4 C5 C6 O1 179.4(5)
C4 C5 C6 C7 -0.7(8)
O1 C6 C7 C8 180.0(5)
C5 C6 C7 C8 0.1(8)
C6 C7 C8 C3 1.9(8)
C4 C3 C8 C7 -3.1(7)
C1 C3 C8 C7 179.4(5)
O1 C9A C10A C11A 56.0(12)
C9A C10A C11A C12A 168.5(10)
C1 C2 C13 C18 137.9(5)
S2 C2 C13 C18 -43.3(6)
C1 C2 C13 C14 -41.3(7)
S2 C2 C13 C14 137.5(4)
C18 C13 C14 C15 -0.9(7)
C2 C13 C14 C15 178.3(5)
C13 C14 C15 C16 -0.7(8)
C14 C15 C16 O2 -177.9(4)
C14 C15 C16 C17 1.6(8)
O2 C16 C17 C18 178.7(5)
C15 C16 C17 C18 -0.9(8)
C16 C17 C18 C13 -0.9(8)
C14 C13 C18 C17 1.7(7)
C2 C13 C18 C17 -177.5(4)
O2 C19 C20 C21 63.8(6)
C19 C20 C21 C22 177.7(5)
C25 C23 C24 C35 -11.4(8)
S3 C23 C24 C35 171.2(4)
C25 C23 C24 S4 172.1(4)
S3 C23 C24 S4 -5.3(6)
C24 C23 C25 C30 -33.0(8)
S3 C23 C25 C30 144.5(4)
C24 C23 C25 C26 149.3(6)
S3 C23 C25 C26 -33.2(7)
C30 C25 C26 C27 -1.0(11)
C23 C25 C26 C27 176.9(8)
C25 C26 C27 C28 -0.1(15)
C26 C27 C28 O3 175.9(9)
C26 C27 C28 C29 2.0(15)
O3 C28 C29 C30 -176.5(8)
C27 C28 C29 C30 -3.0(12)
C28 C29 C30 C25 2.0(9)
C26 C25 C30 C29 0.0(8)
C23 C25 C30 C29 -177.8(5)
O3 C31A C32A C33A 178.8(13)
C31A C32A C33A C34A 176(2)
O3 C31B C32B C33B 37.4(19)
C31B C32B C33B C34B 177.5(17)
C23 C24 C35 C40 -47.9(7)
S4 C24 C35 C40 128.8(5)
C23 C24 C35 C36 133.3(6)
S4 C24 C35 C36 -49.9(6)
C40 C35 C36 C37 2.0(8)
C24 C35 C36 C37 -179.2(5)
C35 C36 C37 C38 -0.3(8)
C36 C37 C38 O4 178.9(5)
C36 C37 C38 C39 -1.5(8)
O4 C38 C39 C40 -178.9(4)
C37 C38 C39 C40 1.4(8)
C38 C39 C40 C35 0.4(8)
C36 C35 C40 C39 -2.1(8)
C24 C35 C40 C39 179.2(5)
C5 C6 O1 C9A 3.2(9)
C7 C6 O1 C9A -176.6(7)
C5 C6 O1 C9B -165.6(10)
C7 C6 O1 C9B 14.5(12)
C10A C9A O1 C6 -174.2(6)
C10A C9A O1 C9B -4.3(12)
C10B C9B O1 C6 166.8(16)
C10B C9B O1 C9A -2(2)
C17 C16 O2 C19 -2.5(7)
C15 C16 O2 C19 177.0(4)
C20 C19 O2 C16 -176.2(4)
C27 C28 O3 C31A -170.2(12)
C29 C28 O3 C31A 3.3(17)
C27 C28 O3 C31B 56.9(19)
C29 C28 O3 C31B -129.6(13)
C32A C31A O3 C28 176.4(13)
C32A C31A O3 C31B -35.8(14)
C32B C31B O3 C28 155.8(14)
C32B C31B O3 C31A 10.1(14)
C37 C38 O4 C41 -3.4(8)
C39 C38 O4 C41 176.9(5)
C42 C41 O4 C38 -175.9(5)
C2 C1 S1 Ni1 2.1(4)
C3 C1 S1 Ni1 -175.5(3)
C1 C2 S2 Ni1 4.5(4)
C13 C2 S2 Ni1 -174.4(3)
C24 C23 S3 Ni1 1.1(4)
C25 C23 S3 Ni1 -176.6(3)
C23 C24 S4 Ni1 6.4(4)
C35 C24 S4 Ni1 -170.5(3)
C1 S1 Ni1 S3 111(2)
C1 S1 Ni1 S4 -175.52(16)
C1 S1 Ni1 S2 0.56(16)
C23 S3 Ni1 S1 76(2)
C23 S3 Ni1 S4 2.14(18)
C23 S3 Ni1 S2 -173.93(18)
C24 S4 Ni1 S1 176.85(17)
C24 S4 Ni1 S3 -4.16(17)
C24 S4 Ni1 S2 90.5(7)
C2 S2 Ni1 S1 -2.34(16)
C2 S2 Ni1 S3 178.65(16)
C2 S2 Ni1 S4 84.1(7)
C44 C43 C42 C41 -177.2(10)
O4 C41 C42 C43 59.2(11)
